data_7202859
loop_
_publ_author_name
'Zhuang, Wenjuan'
'Zheng, Xiangjun'
'Li, Licun'
'Liao, Daizheng'
'Ma, Hui'
'Jin, Linpei'

_publ_section_title
;
 Structural diversity and properties of M(ii) 4-carboxyl phenoxyacetate
 complexes with 0D-, 1D-, 2D- and 3D M-cpoa framework
;
_journal_issue 8
_journal_name_full CrystEngComm
_journal_page_first 653
_journal_paper_doi 10.1039/b703429f
_journal_volume 9
_journal_year 2007
_chemical_formula_moiety 'C42 H42 Co N4 O12'
_chemical_formula_sum 'C42 H42 Co N4 O12'
_chemical_formula_weight 853.73
_chemical_name_systematic
;
?
;
_space_group_IT_number 15
_symmetry_cell_setting monoclinic
_symmetry_space_group_name_Hall '-C 2yc'
_symmetry_space_group_name_H-M 'C 1 2/c 1'
_atom_sites_solution_hydrogens geom
_atom_sites_solution_primary direct
_atom_sites_solution_secondary difmap
_audit_creation_method SHELXL-97
_cell_angle_alpha 90.00
_cell_angle_beta 109.095(3)
_cell_angle_gamma 90.00
_cell_formula_units_Z 4
_cell_length_a 41.574(8)
_cell_length_b 5.7944(11)
_cell_length_c 16.876(3)
_cell_measurement_reflns_used 1687
_cell_measurement_temperature 294(2)
_cell_measurement_theta_max 23.14
_cell_measurement_theta_min 2.42
_cell_volume 3841.7(12)
_computing_cell_refinement 'Bruker SMART'
_computing_data_collection 'Bruker SMART'
_computing_data_reduction 'Bruker SAINT'
_computing_molecular_graphics 'Bruker SHELXTL'
_computing_publication_material 'Bruker SHELXTL'
_computing_structure_refinement 'SHELXL-97 (Sheldrick, 1997)'
_computing_structure_solution 'SHELXS-97 (Sheldrick, 1990)'
_diffrn_ambient_temperature 294(2)
_diffrn_measured_fraction_theta_full 0.996
_diffrn_measured_fraction_theta_max 0.996
_diffrn_measurement_device_type 'CCD area detector'
_diffrn_measurement_method 'phi and omega scans'
_diffrn_radiation_monochromator graphite
_diffrn_radiation_source 'fine-focus sealed tube'
_diffrn_radiation_type MoK\a
_diffrn_radiation_wavelength 0.71073
_diffrn_reflns_av_R_equivalents 0.0644
_diffrn_reflns_av_sigmaI/netI 0.0858
_diffrn_reflns_limit_h_max 51
_diffrn_reflns_limit_h_min -51
_diffrn_reflns_limit_k_max 7
_diffrn_reflns_limit_k_min -3
_diffrn_reflns_limit_l_max 19
_diffrn_reflns_limit_l_min -21
_diffrn_reflns_number 10304
_diffrn_reflns_theta_full 26.36
_diffrn_reflns_theta_max 26.36
_diffrn_reflns_theta_min 1.04
_exptl_absorpt_coefficient_mu 0.519
_exptl_absorpt_correction_T_max 0.9596
_exptl_absorpt_correction_T_min 0.9215
_exptl_absorpt_correction_type multi-scan
_exptl_absorpt_process_details sadabs
_exptl_crystal_density_diffrn 1.476
_exptl_crystal_density_meas ?
_exptl_crystal_density_method 'not measured'
_exptl_crystal_F_000 1780
_exptl_crystal_size_max 0.16
_exptl_crystal_size_mid 0.12
_exptl_crystal_size_min 0.08
_refine_diff_density_max 0.515
_refine_diff_density_min -0.800
_refine_diff_density_rms 0.083
_refine_ls_extinction_method none
_refine_ls_goodness_of_fit_ref 1.008
_refine_ls_hydrogen_treatment contra
_refine_ls_matrix_type full
_refine_ls_number_parameters 348
_refine_ls_number_reflns 3914
_refine_ls_number_restraints 629
_refine_ls_restrained_S_all 0.983
_refine_ls_R_factor_all 0.1319
_refine_ls_R_factor_gt 0.0634
_refine_ls_shift/su_max 0.002
_refine_ls_shift/su_mean 0.000
_refine_ls_structure_factor_coef Fsqd
_refine_ls_weighting_details 'calc w=1/[\s^2^(Fo^2^)+(0.0789P)^2^+15.0494P] where P=(Fo^2^+2Fc^2^)/3'
_refine_ls_weighting_scheme calc
_refine_ls_wR_factor_gt 0.1524
_refine_ls_wR_factor_ref 0.1945
_reflns_number_gt 2135
_reflns_number_total 3914
_reflns_threshold_expression >2sigma(I)
_cod_data_source_file b703429f.txt
_cod_data_source_block complex1
_cod_depositor_comments
;
The following automatic conversions were performed:
'_symmetry_cell_setting' value 'Monoclinic' changed to 'monoclinic'
according to '/home/saulius/struct/CIF-dictionaries/cif_core.dic'
dictionary named 'cif_core.dic' version 2.4.1 from 2010-06-29.

Automatic conversion script
Id: cif_fix_enum 1527 2010-12-29 10:47:43Z saulius 

The following automatic conversions were performed:

'_exptl_crystal_density_meas' value 'NONE' was changed to '?' - the
value is perceived as not measured.

Automatic conversion script
Id: cif_fix_values 3008 2015-01-20 13:52:24Z robertas 
;
_cod_original_cell_volume 3841.8(13)
_cod_original_sg_symbol_H-M C2/c
_cod_database_code 7202859

loop_
_symmetry_equiv_pos_as_xyz
'x, y, z'
'-x, y, -z+1/2'
'x+1/2, y+1/2, z'
'-x+1/2, y+1/2, -z+1/2'
'-x, -y, -z'
'x, -y, z-1/2'
'-x+1/2, -y+1/2, -z'
'x+1/2, -y+1/2, z-1/2'

loop_
_atom_site_label
_atom_site_type_symbol
_atom_site_fract_x
_atom_site_fract_y
_atom_site_fract_z
_atom_site_U_iso_or_equiv
_atom_site_adp_type
_atom_site_occupancy
_atom_site_symmetry_multiplicity
_atom_site_calc_flag
_atom_site_refinement_flags
_atom_site_disorder_assembly
_atom_site_disorder_group
Co1 Co 0.2500 0.7500 0.5000 0.0302(3) Uani 1 2 d S . .
O1 O 0.22401(7) 0.9559(6) 0.39715(19) 0.0348(8) Uani 1 1 d . A .
O2 O 0.22801(9) 0.7356(6) 0.2914(2) 0.0494(9) Uani 1 1 d . A .
O3 O 0.18267(7) 1.2589(6) 0.2883(2) 0.0398(8) Uani 1 1 d . . .
O4 O 0.05081(13) 1.0800(9) 0.3878(4) 0.106(2) Uani 1 1 d . . .
O5 O 0.05317(10) 0.7552(8) 0.3222(3) 0.0684(12) Uani 1 1 d . . .
H5A H 0.0375 0.7195 0.3392 0.103 Uiso 1 1 calc R . .
O6 O 0.24482(8) 0.4570(6) 0.4212(2) 0.0426(9) Uani 1 1 d D A .
H6A H 0.2293 0.3570 0.4131 0.051 Uiso 1 1 d RD . .
H6B H 0.2653 0.4135 0.4472 0.051 Uiso 1 1 d RD . .
C1 C 0.21941(10) 0.9135(9) 0.3197(3) 0.0338(11) Uani 1 1 d . . .
C2 C 0.20273(12) 1.1043(9) 0.2579(3) 0.0411(12) Uani 1 1 d . A .
H2A H 0.2203 1.1917 0.2451 0.049 Uiso 1 1 calc R . .
H2B H 0.1884 1.0348 0.2061 0.049 Uiso 1 1 calc R . .
C3 C 0.15406(11) 1.1718(8) 0.3006(3) 0.0326(11) Uani 1 1 d . . .
C4 C 0.14006(11) 0.9573(9) 0.2728(3) 0.0385(12) Uani 1 1 d . . .
H4 H 0.1504 0.8594 0.2448 0.046 Uiso 1 1 calc R . .
C5 C 0.11033(11) 0.8903(9) 0.2871(3) 0.0393(12) Uani 1 1 d . . .
H5 H 0.1010 0.7459 0.2691 0.047 Uiso 1 1 calc R . .
C6 C 0.09448(11) 1.0356(9) 0.3278(3) 0.0385(12) Uani 1 1 d . . .
C7 C 0.10898(12) 1.2510(9) 0.3551(3) 0.0439(12) Uani 1 1 d . . .
H7 H 0.0986 1.3495 0.3830 0.053 Uiso 1 1 calc R . .
C8 C 0.13837(13) 1.3191(9) 0.3412(3) 0.0439(13) Uani 1 1 d . . .
H8 H 0.1477 1.4637 0.3590 0.053 Uiso 1 1 calc R . .
C9 C 0.06406(13) 0.9618(11) 0.3492(4) 0.0511(14) Uani 1 1 d . . .
N1 N 0.2991(2) 0.810(2) 0.4822(7) 0.032(2) Uani 0.488(9) 1 d PGDU A 1
C10 C 0.3049(2) 1.0086(19) 0.4428(7) 0.032(2) Uani 0.488(9) 1 d PGDU A 1
H10A H 0.2896 1.1310 0.4332 0.039 Uiso 0.488(9) 1 calc PR A 1
C11 C 0.3335(2) 1.0243(15) 0.4178(6) 0.039(2) Uani 0.488(9) 1 d PGDU A 1
H11A H 0.3374 1.1573 0.3915 0.047 Uiso 0.488(9) 1 calc PR A 1
C12 C 0.35633(17) 0.8413(15) 0.4322(5) 0.038(2) Uani 0.488(9) 1 d PGDU A 1
C13 C 0.3505(2) 0.6425(14) 0.4716(7) 0.034(2) Uani 0.488(9) 1 d PGDU A 1
H13A H 0.3658 0.5201 0.4812 0.041 Uiso 0.488(9) 1 calc PR A 1
C14 C 0.3219(3) 0.6268(18) 0.4966(8) 0.040(2) Uani 0.488(9) 1 d PGDU A 1
H14A H 0.3180 0.4938 0.5229 0.048 Uiso 0.488(9) 1 calc PR A 1
C15 C 0.3879(2) 0.852(2) 0.4050(7) 0.049(2) Uani 0.488(9) 1 d PDU A 1
H15A H 0.3989 0.7029 0.4149 0.058 Uiso 0.488(9) 1 calc PR A 1
H15B H 0.3806 0.8809 0.3451 0.058 Uiso 0.488(9) 1 calc PR A 1
C17 C 0.44301(18) 1.0675(16) 0.4150(5) 0.050(2) Uani 0.488(9) 1 d PGDU A 1
C18 C 0.4526(2) 0.9011(15) 0.3677(7) 0.056(2) Uani 0.488(9) 1 d PGDU A 1
H18A H 0.4408 0.7623 0.3553 0.067 Uiso 0.488(9) 1 calc PR A 1
C19 C 0.4799(3) 0.9423(19) 0.3391(8) 0.051(2) Uani 0.488(9) 1 d PGDU A 1
H19A H 0.4863 0.8310 0.3075 0.061 Uiso 0.488(9) 1 calc PR A 1
N2 N 0.4975(2) 1.150(2) 0.3577(8) 0.049(2) Uani 0.488(9) 1 d PGDU A 1
C20 C 0.4879(2) 1.3162(17) 0.4049(7) 0.056(3) Uani 0.488(9) 1 d PGDU A 1
H20A H 0.4997 1.4550 0.4174 0.068 Uiso 0.488(9) 1 calc PR A 1
C21 C 0.4607(2) 1.2750(16) 0.4336(6) 0.056(3) Uani 0.488(9) 1 d PGDU A 1
H21A H 0.4542 1.3863 0.4652 0.068 Uiso 0.488(9) 1 calc PR A 1
C16 C 0.4135(2) 1.033(2) 0.4480(7) 0.052(2) Uani 0.488(9) 1 d PDU A 1
H16A H 0.4228 0.9929 0.5069 0.063 Uiso 0.488(9) 1 calc PR A 1
H16B H 0.4017 1.1788 0.4442 0.063 Uiso 0.488(9) 1 calc PR A 1
N1' N 0.29623(19) 0.824(2) 0.4687(7) 0.031(2) Uani 0.512(9) 1 d PGU A 2
C10' C 0.29785(19) 1.0192(19) 0.4224(7) 0.042(2) Uani 0.512(9) 1 d PGU A 2
H10B H 0.2793 1.1182 0.4042 0.050 Uiso 0.512(9) 1 calc PR A 2
C11' C 0.3273(2) 1.0667(15) 0.4033(6) 0.047(2) Uani 0.512(9) 1 d PGDU A 2
H11B H 0.3283 1.1974 0.3723 0.057 Uiso 0.512(9) 1 calc PR A 2
C12' C 0.35503(16) 0.9187(16) 0.4304(6) 0.040(2) Uani 0.512(9) 1 d PGDU A 2
C13' C 0.3534(2) 0.7232(15) 0.4767(6) 0.034(2) Uani 0.512(9) 1 d PGDU A 2
H13B H 0.3720 0.6242 0.4949 0.040 Uiso 0.512(9) 1 calc PR A 2
C14' C 0.3240(2) 0.6757(16) 0.4958(7) 0.0283(19) Uani 0.512(9) 1 d PGU A 2
H14B H 0.3229 0.5450 0.5268 0.034 Uiso 0.512(9) 1 calc PR A 2
C15' C 0.38463(19) 0.971(2) 0.3995(7) 0.051(2) Uani 0.512(9) 1 d PDU A 2
H15C H 0.3798 0.9023 0.3445 0.061 Uiso 0.512(9) 1 calc PR A 2
H15D H 0.3857 1.1369 0.3928 0.061 Uiso 0.512(9) 1 calc PR A 2
C16' C 0.41939(19) 0.889(2) 0.4544(7) 0.055(2) Uani 0.512(9) 1 d PDU A 2
H16C H 0.4195 0.7219 0.4572 0.066 Uiso 0.512(9) 1 calc PR A 2
H16D H 0.4240 0.9483 0.5107 0.066 Uiso 0.512(9) 1 calc PR A 2
C17' C 0.44739(18) 0.9689(17) 0.4206(6) 0.053(2) Uani 0.512(9) 1 d PGDU A 2
C18' C 0.4638(2) 1.1775(16) 0.4479(6) 0.055(2) Uani 0.512(9) 1 d PGDU A 2
H18B H 0.4566 1.2723 0.4833 0.066 Uiso 0.512(9) 1 calc PR A 2
C19' C 0.4910(2) 1.2444(16) 0.4223(7) 0.052(2) Uani 0.512(9) 1 d PGU A 2
H19B H 0.5019 1.3839 0.4405 0.063 Uiso 0.512(9) 1 calc PR A 2
N2' N 0.5017(2) 1.103(2) 0.3694(7) 0.046(2) Uani 0.512(9) 1 d PGU A 2
C20' C 0.4853(3) 0.894(2) 0.3421(8) 0.063(3) Uani 0.512(9) 1 d PGU A 2
H20B H 0.4925 0.7994 0.3067 0.075 Uiso 0.512(9) 1 calc PR A 2
C21' C 0.4582(2) 0.8273(16) 0.3677(7) 0.063(2) Uani 0.512(9) 1 d PGDU A 2
H21B H 0.4472 0.6878 0.3494 0.075 Uiso 0.512(9) 1 calc PRU A 2

loop_
_atom_site_aniso_label
_atom_site_aniso_U_11
_atom_site_aniso_U_22
_atom_site_aniso_U_33
_atom_site_aniso_U_23
_atom_site_aniso_U_13
_atom_site_aniso_U_12
Co1 0.0226(4) 0.0291(5) 0.0419(5) -0.0027(5) 0.0146(4) -0.0019(4)
O1 0.0307(16) 0.040(2) 0.0368(19) -0.0045(15) 0.0146(14) -0.0005(14)
O2 0.058(2) 0.045(2) 0.052(2) -0.0052(19) 0.0291(18) 0.0033(19)
O3 0.0339(16) 0.0351(19) 0.053(2) 0.0003(17) 0.0186(15) -0.0057(16)
O4 0.096(4) 0.086(4) 0.183(6) -0.044(4) 0.110(4) -0.024(3)
O5 0.052(2) 0.083(3) 0.087(3) -0.020(3) 0.046(2) -0.026(2)
O6 0.0312(17) 0.038(2) 0.058(2) -0.0108(17) 0.0143(16) -0.0039(15)
C1 0.024(2) 0.038(3) 0.045(3) -0.005(2) 0.019(2) -0.006(2)
C2 0.037(3) 0.048(3) 0.042(3) 0.004(2) 0.019(2) -0.001(2)
C3 0.026(2) 0.032(3) 0.041(3) 0.002(2) 0.012(2) -0.0005(19)
C4 0.033(2) 0.038(3) 0.051(3) -0.007(2) 0.022(2) -0.002(2)
C5 0.032(2) 0.039(3) 0.047(3) -0.005(2) 0.014(2) -0.007(2)
C6 0.030(2) 0.043(3) 0.046(3) 0.000(2) 0.016(2) 0.004(2)
C7 0.048(3) 0.038(3) 0.054(3) -0.005(3) 0.027(2) 0.008(3)
C8 0.044(3) 0.033(3) 0.057(3) -0.002(2) 0.020(3) 0.001(2)
C9 0.037(3) 0.058(4) 0.065(4) -0.002(3) 0.026(3) -0.001(3)
N1 0.026(3) 0.034(4) 0.037(4) 0.005(3) 0.010(3) -0.006(3)
C10 0.018(3) 0.032(4) 0.041(4) 0.017(3) 0.002(3) 0.006(3)
C11 0.027(4) 0.041(4) 0.049(4) 0.019(3) 0.011(3) -0.004(3)
C12 0.030(3) 0.037(4) 0.049(3) -0.002(4) 0.017(3) -0.001(3)
C13 0.030(3) 0.027(4) 0.046(4) -0.005(4) 0.014(3) -0.006(4)
C14 0.030(3) 0.039(4) 0.048(4) -0.001(4) 0.010(3) 0.000(3)
C15 0.039(3) 0.051(4) 0.061(4) 0.001(4) 0.023(3) -0.005(4)
C17 0.040(4) 0.055(4) 0.065(4) -0.005(4) 0.031(3) -0.003(4)
C18 0.046(4) 0.061(4) 0.069(4) -0.004(4) 0.032(3) -0.005(4)
C19 0.044(4) 0.058(4) 0.061(4) -0.007(4) 0.033(3) 0.003(4)
N2 0.037(4) 0.058(4) 0.057(4) 0.008(4) 0.022(3) -0.001(3)
C20 0.050(4) 0.065(5) 0.062(4) 0.003(4) 0.029(3) -0.001(4)
C21 0.050(4) 0.058(5) 0.070(4) -0.003(4) 0.033(4) -0.004(4)
C16 0.043(4) 0.056(4) 0.065(4) -0.006(4) 0.028(3) -0.004(4)
N1' 0.022(3) 0.035(3) 0.034(4) -0.001(3) 0.007(3) 0.001(3)
C10' 0.028(4) 0.041(4) 0.050(4) 0.005(4) 0.004(4) -0.009(3)
C11' 0.031(4) 0.048(4) 0.057(4) 0.015(4) 0.007(4) -0.001(3)
C12' 0.033(3) 0.041(4) 0.049(3) 0.011(3) 0.018(3) -0.008(3)
C13' 0.028(3) 0.029(4) 0.045(3) -0.002(4) 0.013(3) 0.004(3)
C14' 0.024(3) 0.023(4) 0.039(3) 0.008(3) 0.013(3) 0.000(3)
C15' 0.041(3) 0.053(4) 0.061(4) 0.011(4) 0.019(3) -0.001(4)
C16' 0.042(4) 0.063(5) 0.064(4) 0.012(4) 0.021(3) -0.002(4)
C17' 0.040(3) 0.061(4) 0.065(4) 0.003(4) 0.025(3) -0.003(3)
C18' 0.048(4) 0.057(5) 0.067(4) -0.003(4) 0.030(3) 0.002(4)
C19' 0.046(4) 0.051(4) 0.068(4) 0.004(4) 0.029(3) -0.004(4)
N2' 0.034(3) 0.060(4) 0.053(4) 0.009(3) 0.025(3) 0.002(3)
C20' 0.051(4) 0.073(5) 0.069(4) 0.001(4) 0.026(4) -0.007(4)
C21' 0.052(4) 0.069(4) 0.072(4) -0.002(4) 0.028(3) -0.008(4)

loop_
_atom_type_symbol
_atom_type_description
_atom_type_scat_dispersion_real
_atom_type_scat_dispersion_imag
_atom_type_scat_source
C C 0.0033 0.0016 'International Tables Vol C Tables 4.2.6.8 and 6.1.1.4'
H H 0.0000 0.0000 'International Tables Vol C Tables 4.2.6.8 and 6.1.1.4'
N N 0.0061 0.0033 'International Tables Vol C Tables 4.2.6.8 and 6.1.1.4'
O O 0.0106 0.0060 'International Tables Vol C Tables 4.2.6.8 and 6.1.1.4'
Co Co 0.3494 0.9721 'International Tables Vol C Tables 4.2.6.8 and 6.1.1.4'

loop_
_geom_angle_atom_site_label_1
_geom_angle_atom_site_label_2
_geom_angle_atom_site_label_3
_geom_angle
_geom_angle_site_symmetry_1
_geom_angle_site_symmetry_3
_geom_angle_publ_flag
O1 Co1 O1 179.998(2) . 7_566 ?
O1 Co1 O6 91.01(13) . . ?
O1 Co1 O6 88.99(13) 7_566 . ?
O1 Co1 O6 89.00(13) . 7_566 ?
O1 Co1 O6 91.00(13) 7_566 7_566 ?
O6 Co1 O6 179.998(1) . 7_566 ?
O1 Co1 N1 92.7(3) . . ?
O1 Co1 N1 87.3(3) 7_566 . ?
O6 Co1 N1 87.1(3) . . ?
O6 Co1 N1 92.9(3) 7_566 . ?
O1 Co1 N1 87.3(3) . 7_566 ?
O1 Co1 N1 92.7(3) 7_566 7_566 ?
O6 Co1 N1 92.9(3) . 7_566 ?
O6 Co1 N1 87.1(3) 7_566 7_566 ?
N1 Co1 N1 180.0(6) . 7_566 ?
O1 Co1 N1' 86.8(3) . . ?
O1 Co1 N1' 93.2(3) 7_566 . ?
O6 Co1 N1' 85.5(3) . . ?
O6 Co1 N1' 94.5(3) 7_566 . ?
N1 Co1 N1' 6.1(6) . . ?
N1 Co1 N1' 173.9(6) 7_566 . ?
O1 Co1 N1' 93.2(3) . 7_566 ?
O1 Co1 N1' 86.8(3) 7_566 7_566 ?
O6 Co1 N1' 94.5(3) . 7_566 ?
O6 Co1 N1' 85.5(3) 7_566 7_566 ?
N1 Co1 N1' 173.9(6) . 7_566 ?
N1 Co1 N1' 6.1(6) 7_566 7_566 ?
N1' Co1 N1' 180.0 . 7_566 ?
C1 O1 Co1 126.9(3) . . ?
C3 O3 C2 117.5(4) . . ?
C9 O5 H5A 109.5 . . ?
Co1 O6 H6A 124.4 . . ?
Co1 O6 H6B 92.0 . . ?
H6A O6 H6B 117.3 . . ?
O2 C1 O1 126.0(5) . . ?
O2 C1 C2 117.7(4) . . ?
O1 C1 C2 116.2(4) . . ?
O3 C2 C1 113.4(4) . . ?
O3 C2 H2A 108.9 . . ?
C1 C2 H2A 108.9 . . ?
O3 C2 H2B 108.9 . . ?
C1 C2 H2B 108.9 . . ?
H2A C2 H2B 107.7 . . ?
O3 C3 C8 114.9(4) . . ?
O3 C3 C4 124.6(4) . . ?
C8 C3 C4 120.5(4) . . ?
C3 C4 C5 119.3(4) . . ?
C3 C4 H4 120.4 . . ?
C5 C4 H4 120.4 . . ?
C6 C5 C4 120.8(5) . . ?
C6 C5 H5 119.6 . . ?
C4 C5 H5 119.6 . . ?
C5 C6 C7 118.9(4) . . ?
C5 C6 C9 121.8(5) . . ?
C7 C6 C9 119.1(5) . . ?
C8 C7 C6 120.8(5) . . ?
C8 C7 H7 119.6 . . ?
C6 C7 H7 119.6 . . ?
C7 C8 C3 119.7(5) . . ?
C7 C8 H8 120.1 . . ?
C3 C8 H8 120.1 . . ?
O4 C9 O5 123.0(5) . . ?
O4 C9 C6 123.2(6) . . ?
O5 C9 C6 113.8(5) . . ?
C10 N1 C14 120.0 . . ?
C10 N1 Co1 120.9(6) . . ?
C14 N1 Co1 118.0(6) . . ?
N1 C10 C11 120.0 . . ?
N1 C10 H10A 120.0 . . ?
C11 C10 H10A 120.0 . . ?
C12 C11 C10 120.0 . . ?
C12 C11 H11A 120.0 . . ?
C10 C11 H11A 120.0 . . ?
C13 C12 C11 120.0 . . ?
C13 C12 C15 118.7(5) . . ?
C11 C12 C15 121.3(5) . . ?
C12 C13 C14 120.0 . . ?
C12 C13 H13A 120.0 . . ?
C14 C13 H13A 120.0 . . ?
C13 C14 N1 120.0 . . ?
C13 C14 H14A 120.0 . . ?
N1 C14 H14A 120.0 . . ?
C16 C15 C12 115.4(6) . . ?
C16 C15 H15A 108.4 . . ?
C12 C15 H15A 108.4 . . ?
C16 C15 H15B 108.4 . . ?
C12 C15 H15B 108.4 . . ?
H15A C15 H15B 107.5 . . ?
C18 C17 C21 120.0 . . ?
C18 C17 C16 122.5(5) . . ?
C21 C17 C16 117.5(5) . . ?
C17 C18 C19 120.0 . . ?
C17 C18 H18A 120.0 . . ?
C19 C18 H18A 120.0 . . ?
N2 C19 C18 120.0 . . ?
N2 C19 H19A 120.0 . . ?
C18 C19 H19A 120.0 . . ?
C19 N2 C20 120.0 . . ?
N2 C20 C21 120.0 . . ?
N2 C20 H20A 120.0 . . ?
C21 C20 H20A 120.0 . . ?
C20 C21 C17 120.0 . . ?
C20 C21 H21A 120.0 . . ?
C17 C21 H21A 120.0 . . ?
C15 C16 C17 116.6(7) . . ?
C15 C16 H16A 108.1 . . ?
C17 C16 H16A 108.1 . . ?
C15 C16 H16B 108.1 . . ?
C17 C16 H16B 108.1 . . ?
H16A C16 H16B 107.3 . . ?
C10' N1' C14' 120.0 . . ?
C10' N1' Co1 120.1(5) . . ?
C14' N1' Co1 119.9(5) . . ?
C11' C10' N1' 120.0 . . ?
C11' C10' H10B 120.0 . . ?
N1' C10' H10B 120.0 . . ?
C10' C11' C12' 120.0 . . ?
C10' C11' H11B 120.0 . . ?
C12' C11' H11B 120.0 . . ?
C13' C12' C11' 120.0 . . ?
C13' C12' C15' 123.4(5) . . ?
C11' C12' C15' 116.3(5) . . ?
C14' C13' C12' 120.0 . . ?
C14' C13' H13B 120.0 . . ?
C12' C13' H13B 120.0 . . ?
C13' C14' N1' 120.0 . . ?
C13' C14' H14B 120.0 . . ?
N1' C14' H14B 120.0 . . ?
C16' C15' C12' 116.5(7) . . ?
C16' C15' H15C 108.2 . . ?
C12' C15' H15C 108.2 . . ?
C16' C15' H15D 108.2 . . ?
C12' C15' H15D 108.2 . . ?
H15C C15' H15D 107.3 . . ?
C15' C16' C17' 111.6(7) . . ?
C15' C16' H16C 109.3 . . ?
C17' C16' H16C 109.3 . . ?
C15' C16' H16D 109.3 . . ?
C17' C16' H16D 109.3 . . ?
H16C C16' H16D 108.0 . . ?
C18' C17' C21' 120.0 . . ?
C18' C17' C16' 119.4(6) . . ?
C21' C17' C16' 120.4(6) . . ?
C19' C18' C17' 120.0 . . ?
C19' C18' H18B 120.0 . . ?
C17' C18' H18B 120.0 . . ?
C18' C19' N2' 120.0 . . ?
C18' C19' H19B 120.0 . . ?
N2' C19' H19B 120.0 . . ?
C20' N2' C19' 120.0 . . ?
C21' C20' N2' 120.0 . . ?
C21' C20' H20B 120.0 . . ?
N2' C20' H20B 120.0 . . ?
C20' C21' C17' 120.0 . . ?
C20' C21' H21B 120.0 . . ?
C17' C21' H21B 120.0 . . ?

loop_
_geom_bond_atom_site_label_1
_geom_bond_atom_site_label_2
_geom_bond_distance
_geom_bond_site_symmetry_2
_geom_bond_publ_flag
Co1 O1 2.092(3) . ?
Co1 O1 2.092(3) 7_566 ?
Co1 O6 2.123(3) . ?
Co1 O6 2.123(3) 7_566 ?
Co1 N1 2.184(7) . ?
Co1 N1 2.185(7) 7_566 ?
Co1 N1' 2.195(7) . ?
Co1 N1' 2.196(7) 7_566 ?
O1 C1 1.281(5) . ?
O2 C1 1.237(5) . ?
O3 C3 1.370(5) . ?
O3 C2 1.429(6) . ?
O4 C9 1.196(7) . ?
O5 C9 1.308(7) . ?
O5 H5A 0.8200 . ?
O6 H6A 0.8450 . ?
O6 H6B 0.8565 . ?
C1 C2 1.523(7) . ?
C2 H2A 0.9700 . ?
C2 H2B 0.9700 . ?
C3 C8 1.384(7) . ?
C3 C4 1.388(7) . ?
C4 C5 1.391(6) . ?
C4 H4 0.9300 . ?
C5 C6 1.382(7) . ?
C5 H5 0.9300 . ?
C6 C7 1.397(7) . ?
C6 C9 1.487(7) . ?
C7 C8 1.376(7) . ?
C7 H7 0.9300 . ?
C8 H8 0.9300 . ?
N1 C10 1.3900 . ?
N1 C14 1.3900 . ?
C10 C11 1.3900 . ?
C10 H10A 0.9300 . ?
C11 C12 1.3900 . ?
C11 H11A 0.9300 . ?
C12 C13 1.3900 . ?
C12 C15 1.526(7) . ?
C13 C14 1.3900 . ?
C13 H13A 0.9300 . ?
C14 H14A 0.9300 . ?
C15 C16 1.500(8) . ?
C15 H15A 0.9700 . ?
C15 H15B 0.9700 . ?
C17 C18 1.3900 . ?
C17 C21 1.3900 . ?
C17 C16 1.517(7) . ?
C18 C19 1.3900 . ?
C18 H18A 0.9300 . ?
C19 N2 1.3900 . ?
C19 H19A 0.9300 . ?
N2 C20 1.3900 . ?
C20 C21 1.3900 . ?
C20 H20A 0.9300 . ?
C21 H21A 0.9300 . ?
C16 H16A 0.9700 . ?
C16 H16B 0.9700 . ?
N1' C10' 1.3900 . ?
N1' C14' 1.3900 . ?
C10' C11' 1.3900 . ?
C10' H10B 0.9300 . ?
C11' C12' 1.3900 . ?
C11' H11B 0.9300 . ?
C12' C13' 1.3900 . ?
C12' C15' 1.516(7) . ?
C13' C14' 1.3900 . ?
C13' H13B 0.9300 . ?
C14' H14B 0.9300 . ?
C15' C16' 1.515(8) . ?
C15' H15C 0.9700 . ?
C15' H15D 0.9700 . ?
C16' C17' 1.526(7) . ?
C16' H16C 0.9700 . ?
C16' H16D 0.9700 . ?
C17' C18' 1.3900 . ?
C17' C21' 1.3900 . ?
C18' C19' 1.3900 . ?
C18' H18B 0.9300 . ?
C19' N2' 1.3900 . ?
C19' H19B 0.9300 . ?
N2' C20' 1.3900 . ?
C20' C21' 1.3900 . ?
C20' H20B 0.9300 . ?
C21' H21B 0.9300 . ?

loop_
_geom_torsion_atom_site_label_1
_geom_torsion_atom_site_label_2
_geom_torsion_atom_site_label_3
_geom_torsion_atom_site_label_4
_geom_torsion
_geom_torsion_site_symmetry_1
_geom_torsion_site_symmetry_2
_geom_torsion_site_symmetry_3
_geom_torsion_site_symmetry_4
_geom_torsion_publ_flag
O6 Co1 O1 C1 -19.5(3) . . . . ?
O6 Co1 O1 C1 160.5(3) 7_566 . . . ?
N1 Co1 O1 C1 67.6(5) . . . . ?
N1 Co1 O1 C1 -112.4(5) 7_566 . . . ?
N1' Co1 O1 C1 66.0(4) . . . . ?
N1' Co1 O1 C1 -114.0(4) 7_566 . . . ?
Co1 O1 C1 O2 4.2(6) . . . . ?
Co1 O1 C1 C2 -173.8(3) . . . . ?
C3 O3 C2 C1 -65.9(5) . . . . ?
O2 C1 C2 O3 157.9(4) . . . . ?
O1 C1 C2 O3 -23.9(6) . . . . ?
C2 O3 C3 C8 171.2(4) . . . . ?
C2 O3 C3 C4 -11.5(7) . . . . ?
O3 C3 C4 C5 -178.2(4) . . . . ?
C8 C3 C4 C5 -1.0(8) . . . . ?
C3 C4 C5 C6 0.8(8) . . . . ?
C4 C5 C6 C7 -0.5(8) . . . . ?
C4 C5 C6 C9 -175.7(5) . . . . ?
C5 C6 C7 C8 0.6(8) . . . . ?
C9 C6 C7 C8 175.8(5) . . . . ?
C6 C7 C8 C3 -0.8(8) . . . . ?
O3 C3 C8 C7 178.5(4) . . . . ?
C4 C3 C8 C7 1.0(8) . . . . ?
C5 C6 C9 O4 176.4(6) . . . . ?
C7 C6 C9 O4 1.3(9) . . . . ?
C5 C6 C9 O5 -3.3(8) . . . . ?
C7 C6 C9 O5 -178.4(5) . . . . ?
O1 Co1 N1 C10 26.0(5) . . . . ?
O1 Co1 N1 C10 -154.0(5) 7_566 . . . ?
O6 Co1 N1 C10 116.9(5) . . . . ?
O6 Co1 N1 C10 -63.1(5) 7_566 . . . ?
N1' Co1 N1 C10 41(6) . . . . ?
O1 Co1 N1 C14 -142.0(4) . . . . ?
O1 Co1 N1 C14 38.0(4) 7_566 . . . ?
O6 Co1 N1 C14 -51.2(4) . . . . ?
O6 Co1 N1 C14 128.8(4) 7_566 . . . ?
N1' Co1 N1 C14 -127(6) . . . . ?
C14 N1 C10 C11 0.0 . . . . ?
Co1 N1 C10 C11 -167.8(6) . . . . ?
N1 C10 C11 C12 0.0 . . . . ?
C10 C11 C12 C13 0.0 . . . . ?
C10 C11 C12 C15 179.6(3) . . . . ?
C11 C12 C13 C14 0.0 . . . . ?
C15 C12 C13 C14 -179.6(3) . . . . ?
C12 C13 C14 N1 0.0 . . . . ?
C10 N1 C14 C13 0.0 . . . . ?
Co1 N1 C14 C13 168.2(6) . . . . ?
C13 C12 C15 C16 -116.0(11) . . . . ?
C11 C12 C15 C16 64.4(12) . . . . ?
C21 C17 C18 C19 0.0 . . . . ?
C16 C17 C18 C19 -179.99(7) . . . . ?
C17 C18 C19 N2 0.0 . . . . ?
C18 C19 N2 C20 0.0 . . . . ?
C19 N2 C20 C21 0.0 . . . . ?
N2 C20 C21 C17 0.0 . . . . ?
C18 C17 C21 C20 0.0 . . . . ?
C16 C17 C21 C20 179.99(7) . . . . ?
C12 C15 C16 C17 -172.9(6) . . . . ?
C18 C17 C16 C15 -20.2(10) . . . . ?
C21 C17 C16 C15 159.8(10) . . . . ?
O1 Co1 N1' C10' 22.8(5) . . . . ?
O1 Co1 N1' C10' -157.2(5) 7_566 . . . ?
O6 Co1 N1' C10' 114.1(5) . . . . ?
O6 Co1 N1' C10' -65.9(5) 7_566 . . . ?
N1 Co1 N1' C10' -142(6) . . . . ?
O1 Co1 N1' C14' -157.8(5) . . . . ?
O1 Co1 N1' C14' 22.3(5) 7_566 . . . ?
O6 Co1 N1' C14' -66.5(5) . . . . ?
O6 Co1 N1' C14' 113.5(5) 7_566 . . . ?
N1 Co1 N1' C14' 38(6) . . . . ?
C14' N1' C10' C11' 0.0 . . . . ?
Co1 N1' C10' C11' 179.4(7) . . . . ?
N1' C10' C11' C12' 0.0 . . . . ?
C10' C11' C12' C13' 0.0 . . . . ?
C10' C11' C12' C15' 174.2(8) . . . . ?
C11' C12' C13' C14' 0.0 . . . . ?
C15' C12' C13' C14' -173.8(8) . . . . ?
C12' C13' C14' N1' 0.0 . . . . ?
C10' N1' C14' C13' 0.0 . . . . ?
Co1 N1' C14' C13' -179.4(7) . . . . ?
C13' C12' C15' C16' -32.1(15) . . . . ?
C11' C12' C15' C16' 153.9(11) . . . . ?
C12' C15' C16' C17' -175.3(8) . . . . ?
C15' C16' C17' C18' 91.1(11) . . . . ?
C15' C16' C17' C21' -93.5(11) . . . . ?
C21' C17' C18' C19' 0.0 . . . . ?
C16' C17' C18' C19' 175.4(8) . . . . ?
C17' C18' C19' N2' 0.0 . . . . ?
C18' C19' N2' C20' 0.0 . . . . ?
C19' N2' C20' C21' 0.0 . . . . ?
N2' C20' C21' C17' 0.0 . . . . ?
C18' C17' C21' C20' 0.0 . . . . ?
C16' C17' C21' C20' -175.3(8) . . . . ?
